data_1561788
loop_
_publ_author_name
'Tang, Chunying'
'Lu, Jialin'
'Han, Jingyu'
'Liu, Yun'
'Shen, Yali'
'Jia, Dingxian'

_publ_section_title
;
 Complexations of Ln(III) with SnS4H and Sn2S6: Solvothermal syntheses and
 characterizations of lanthanide coordination polymers with thiostannate
 and polyamine mixed ligands
;
_journal_name_full 'Journal of Solid State Chemistry'
_journal_page_first 118
_journal_page_last 125
_journal_paper_doi 10.1016/j.jssc.2015.06.008
_journal_volume 230
_journal_year 2015
_chemical_formula_moiety 'C16 H48 N10 Nd2 O2 S6 Sn2, H2 O'
_chemical_formula_sum 'C16 H50 N10 Nd2 O3 S6 Sn2'
_chemical_formula_weight 1148.88
_space_group_IT_number 15
_space_group_name_Hall '-C 2yc'
_space_group_name_H-M_alt 'C 1 2/c 1'
_symmetry_cell_setting monoclinic
_symmetry_Int_Tables_number 15
_symmetry_space_group_name_Hall '-C 2yc'
_symmetry_space_group_name_H-M 'C 1 2/c 1'
_atom_sites_solution_hydrogens geom
_atom_sites_solution_primary direct
_atom_sites_solution_secondary difmap
_audit_creation_method SHELXL-97
_cell_angle_alpha 90.00
_cell_angle_beta 124.308(2)
_cell_angle_gamma 90.00
_cell_formula_units_Z 4
_cell_length_a 21.537(4)
_cell_length_b 12.8635(18)
_cell_length_c 17.697(3)
_cell_measurement_reflns_used 9103
_cell_measurement_temperature 223(2)
_cell_measurement_theta_max 25.35
_cell_measurement_theta_min 3.2
_cell_volume 4049.8(12)
_computing_cell_refinement CrystalClear
_computing_data_collection CrystalClear
_computing_data_reduction CrystalStructure
_computing_structure_refinement 'SHELXL-97 (Sheldrick, 1997)'
_computing_structure_solution 'SHELXS-97 (Sheldrick, 1990)'
_diffrn_ambient_temperature 223(2)
_diffrn_detector_area_resol_mean 14.63
_diffrn_measured_fraction_theta_full 0.993
_diffrn_measured_fraction_theta_max 0.993
_diffrn_measurement_device_type 'Rigaku Saturn'
_diffrn_measurement_method \w
_diffrn_radiation_monochromator graphite
_diffrn_radiation_source 'fine-focus sealed tube'
_diffrn_radiation_type MoK\a
_diffrn_radiation_wavelength 0.71073
_diffrn_reflns_av_R_equivalents 0.0279
_diffrn_reflns_av_sigmaI/netI 0.0390
_diffrn_reflns_limit_h_max 25
_diffrn_reflns_limit_h_min -23
_diffrn_reflns_limit_k_max 15
_diffrn_reflns_limit_k_min -14
_diffrn_reflns_limit_l_max 15
_diffrn_reflns_limit_l_min -21
_diffrn_reflns_number 10025
_diffrn_reflns_theta_full 25.35
_diffrn_reflns_theta_max 25.35
_diffrn_reflns_theta_min 3.17
_exptl_absorpt_coefficient_mu 4.081
_exptl_absorpt_correction_T_max 0.4671
_exptl_absorpt_correction_T_min 0.2921
_exptl_absorpt_correction_type multi-scan
_exptl_absorpt_process_details 'Jacobson, R. (1998) Private communication'
_exptl_crystal_colour colorless
_exptl_crystal_density_diffrn 1.884
_exptl_crystal_density_method 'not measured'
_exptl_crystal_description prism
_exptl_crystal_F_000 2224
_exptl_crystal_size_max 0.40
_exptl_crystal_size_mid 0.25
_exptl_crystal_size_min 0.22
_refine_diff_density_max 0.744
_refine_diff_density_min -0.491
_refine_diff_density_rms 0.108
_refine_ls_extinction_method none
_refine_ls_goodness_of_fit_ref 1.127
_refine_ls_hydrogen_treatment constr
_refine_ls_matrix_type full
_refine_ls_number_parameters 187
_refine_ls_number_reflns 3694
_refine_ls_number_restraints 5
_refine_ls_restrained_S_all 1.131
_refine_ls_R_factor_all 0.0396
_refine_ls_R_factor_gt 0.0333
_refine_ls_shift/su_max 0.001
_refine_ls_shift/su_mean 0.000
_refine_ls_structure_factor_coef Fsqd
_refine_ls_weighting_details 'calc w=1/[\s^2^(Fo^2^)+(0.0305P)^2^+6.1613P] where P=(Fo^2^+2Fc^2^)/3'
_refine_ls_weighting_scheme calc
_refine_ls_wR_factor_gt 0.0689
_refine_ls_wR_factor_ref 0.0715
_reflns_number_gt 3362
_reflns_number_total 3694
_reflns_threshold_expression >2sigma(I)
_cod_data_source_file JSSC-2015-230-118.cif
_cod_data_source_block complex_2a
_cod_original_cell_volume 4049.8(11)
_cod_original_sg_symbol_H-M 'C 2/c'
_cod_database_code 1561788

loop_
_symmetry_equiv_pos_as_xyz
'x, y, z'
'-x, y, -z+1/2'
'x+1/2, y+1/2, z'
'-x+1/2, y+1/2, -z+1/2'
'-x, -y, -z'
'x, -y, z-1/2'
'-x+1/2, -y+1/2, -z'
'x+1/2, -y+1/2, z-1/2'

loop_
_atom_site_label
_atom_site_type_symbol
_atom_site_fract_x
_atom_site_fract_y
_atom_site_fract_z
_atom_site_U_iso_or_equiv
_atom_site_adp_type
_atom_site_occupancy
_atom_site_symmetry_multiplicity
_atom_site_calc_flag
_atom_site_refinement_flags
_atom_site_disorder_assembly
_atom_site_disorder_group
Sn1 Sn 0.577783(18) 0.45873(3) 0.50981(2) 0.03128(11) Uani 1 1 d . . .
S1 S 0.56692(7) 0.34504(11) 0.39880(9) 0.0371(3) Uani 1 1 d . . .
S2 S 0.70000(7) 0.50654(11) 0.62590(9) 0.0422(3) Uani 1 1 d . . .
S3 S 0.49675(7) 0.61033(11) 0.43684(9) 0.0380(3) Uani 1 1 d . . .
Nd1 Nd 0.702337(14) 0.34537(2) 0.401028(17) 0.02718(10) Uani 1 1 d . . .
O1 O 0.73885(17) 0.1754(2) 0.4405(2) 0.0307(7) Uani 1 1 d . . .
H1 H 0.7314 0.1217 0.3992 0.037 Uiso 1 1 calc R . .
N1 N 0.6039(2) 0.2423(4) 0.2511(3) 0.0404(11) Uani 1 1 d . . .
H1A H 0.6037 0.1740 0.2665 0.048 Uiso 1 1 calc R . .
H1B H 0.5568 0.2691 0.2281 0.048 Uiso 1 1 calc R . .
N2 N 0.7415(2) 0.3199(3) 0.2854(3) 0.0404(11) Uani 1 1 d . . .
H2 H 0.7278 0.3810 0.2515 0.048 Uiso 1 1 calc R . .
N3 N 0.8446(2) 0.3883(4) 0.4693(3) 0.0484(11) Uani 1 1 d . . .
H3 H 0.8715 0.3311 0.5051 0.053 Uiso 1 1 calc R . .
N4 N 0.7414(3) 0.5399(3) 0.4630(3) 0.0447(11) Uani 1 1 d . . .
H4 H 0.7430 0.5417 0.5166 0.054 Uiso 1 1 calc R . .
N5 N 0.6199(3) 0.4908(3) 0.2779(3) 0.0492(13) Uani 1 1 d D . .
C1 C 0.6175(3) 0.2448(5) 0.1784(4) 0.0473(14) Uani 1 1 d . . .
H1C H 0.5977 0.3105 0.1435 0.057 Uiso 1 1 calc R . .
H1D H 0.5907 0.1863 0.1356 0.057 Uiso 1 1 calc R . .
C2 C 0.7005(3) 0.2367(5) 0.2190(4) 0.0467(14) Uani 1 1 d . . .
H2A H 0.7194 0.1684 0.2495 0.056 Uiso 1 1 calc R . .
H2B H 0.7090 0.2414 0.1697 0.056 Uiso 1 1 calc R . .
C3 C 0.8231(3) 0.3102(5) 0.3306(4) 0.0495(15) Uani 1 1 d . . .
H3A H 0.8353 0.3151 0.2845 0.059 Uiso 1 1 calc R . .
H3B H 0.8404 0.2417 0.3610 0.059 Uiso 1 1 calc R . .
C4 C 0.8628(3) 0.3963(5) 0.4007(4) 0.0500(17) Uani 1 1 d . . .
H4A H 0.9178 0.3903 0.4312 0.067 Uiso 1 1 calc R . .
H4B H 0.8465 0.4647 0.3700 0.067 Uiso 1 1 calc R . .
C5 C 0.8713(3) 0.4768(5) 0.5337(5) 0.0600(18) Uani 1 1 d . . .
H5A H 0.9220 0.4980 0.5513 0.072 Uiso 1 1 calc R . .
H5B H 0.8750 0.4553 0.5898 0.072 Uiso 1 1 calc R . .
C6 C 0.8184(4) 0.5673(5) 0.4907(5) 0.0580(19) Uani 1 1 d . . .
H6A H 0.8374 0.6256 0.5348 0.078 Uiso 1 1 calc R . .
H6B H 0.8167 0.5906 0.4363 0.078 Uiso 1 1 calc R . .
C7 C 0.6862(4) 0.6190(5) 0.4034(5) 0.0561(2) Uani 1 1 d D . .
C8A C 0.6529(5) 0.5986(6) 0.3058(5) 0.0522(2) Uani 0.74 1 d PD . .
C8B C 0.6137(11) 0.5836(16) 0.3191(13) 0.055(7) Uani 0.26 1 d PD . .
O2 O 0.5000 0.856(8) 0.2500 0.087(8) Uani 1 2 d SD . .
H2D H 0.5042 0.8165 0.2152 1.10 Uiso 1 1 d RD . .

loop_
_atom_site_aniso_label
_atom_site_aniso_U_11
_atom_site_aniso_U_22
_atom_site_aniso_U_33
_atom_site_aniso_U_23
_atom_site_aniso_U_13
_atom_site_aniso_U_12
Sn1 0.02837(19) 0.0429(2) 0.02202(18) -0.00032(15) 0.01386(15) 0.01127(15)
S1 0.0244(6) 0.0574(9) 0.0290(7) -0.0121(6) 0.0147(5) 0.0019(6)
S2 0.0333(7) 0.0523(8) 0.0317(7) -0.0124(6) 0.0128(6) 0.0083(6)
S3 0.0424(7) 0.0449(8) 0.0306(7) 0.0108(6) 0.0231(6) 0.0150(6)
Nd1 0.02663(15) 0.03278(16) 0.02361(15) 0.00322(11) 0.01504(12) 0.00671(11)
O1 0.0330(18) 0.0354(18) 0.0219(16) -0.0002(14) 0.0144(15) 0.0090(15)
N1 0.036(2) 0.051(3) 0.029(2) 0.001(2) 0.0156(19) 0.009(2)
N2 0.049(3) 0.044(3) 0.037(2) 0.014(2) 0.030(2) 0.014(2)
N3 0.036(2) 0.044(3) 0.047(3) 0.005(2) 0.006(2) 0.004(2)
N4 0.048(3) 0.042(3) 0.042(3) -0.001(2) 0.023(2) 0.001(2)
N5 0.055(3) 0.038(3) 0.038(3) 0.013(2) 0.016(2) 0.014(2)
C1 0.043(3) 0.052(4) 0.032(3) 0.001(3) 0.012(3) 0.014(3)
C2 0.045(4) 0.054(3) 0.034(3) 0.010(3) 0.016(3) 0.004(3)
C3 0.048(3) 0.043(4) 0.036(4) 0.010(3) 0.011(3) 0.015(3)
C4 0.045(3) 0.045(4) 0.043(4) 0.012(4) 0.009(3) 0.002(3)
C5 0.041(3) 0.069(4) 0.061(4) -0.005(3) 0.023(3) -0.008(3)
C6 0.063(4) 0.053(4) 0.054(4) -0.007(3) 0.027(4) -0.011(4)
C7 0.058(4) 0.038(3) 0.048(5) 0.008(3) 0.015(4) 0.009(3)
C8A 0.061(6) 0.048(4) 0.044(5) 0.004(4) 0.030(5) 0.005(4)
C8B 0.068(18) 0.047(14) 0.040(13) 0.011(11) 0.014(14) 0.005(14)
O2 0.082(12) 0.068(2) 0.057(15) 0.000 0.014(11) 0.000

loop_
_atom_type_symbol
_atom_type_description
_atom_type_scat_dispersion_real
_atom_type_scat_dispersion_imag
_atom_type_scat_source
C C 0.0033 0.0016 'International Tables Vol C Tables 4.2.6.8 and 6.1.1.4'
H H 0.0000 0.0000 'International Tables Vol C Tables 4.2.6.8 and 6.1.1.4'
N N 0.0061 0.0033 'International Tables Vol C Tables 4.2.6.8 and 6.1.1.4'
O O 0.0106 0.0060 'International Tables Vol C Tables 4.2.6.8 and 6.1.1.4'
Nd Nd -0.1943 3.0179 'International Tables Vol C Tables 4.2.6.8 and 6.1.1.4'
S S 0.1246 0.1234 'International Tables Vol C Tables 4.2.6.8 and 6.1.1.4'
Sn Sn -0.6537 1.4246 'International Tables Vol C Tables 4.2.6.8 and 6.1.1.4'

loop_
_geom_angle_atom_site_label_1
_geom_angle_atom_site_label_2
_geom_angle_atom_site_label_3
_geom_angle
_geom_angle_site_symmetry_1
_geom_angle_site_symmetry_3
S2 Sn1 S1 115.56(5) . .
S2 Sn1 S3 114.65(5) . 5_666
S1 Sn1 S3 108.60(5) . 5_666
S2 Sn1 S3 111.75(5) . .
S1 Sn1 S3 110.45(5) . .
S3 Sn1 S3 93.74(5) 5_666 .
Sn1 S1 Nd1 111.25(5) . .
Sn1 S3 Sn1 86.26(5) 5_666 .
O1 Nd1 O1 70.58(13) . 7_656
O1 Nd1 N1 76.72(12) . .
O1 Nd1 N1 136.85(13) 7_656 .
O1 Nd1 N2 85.02(12) . .
O1 Nd1 N2 135.90(12) 7_656 .
N1 Nd1 N2 65.45(14) . .
O1 Nd1 N3 87.12(13) . .
O1 Nd1 N3 76.83(13) 7_656 .
N1 Nd1 N3 129.27(14) . .
N2 Nd1 N3 65.47(15) . .
O1 Nd1 N5 151.36(13) . .
O1 Nd1 N5 136.07(13) 7_656 .
N1 Nd1 N5 75.06(14) . .
N2 Nd1 N5 78.99(15) . .
N3 Nd1 N5 107.14(15) . .
O1 Nd1 N4 142.48(13) . .
O1 Nd1 N4 77.50(13) 7_656 .
N1 Nd1 N4 140.63(14) . .
N2 Nd1 N4 105.68(15) . .
N3 Nd1 N4 66.46(14) . .
N5 Nd1 N4 65.57(14) . .
O1 Nd1 S1 99.94(9) . .
O1 Nd1 S1 82.96(8) 7_656 .
N1 Nd1 S1 75.69(10) . .
N2 Nd1 S1 138.60(10) . .
N3 Nd1 S1 155.02(11) . .
N5 Nd1 S1 77.72(12) . .
N4 Nd1 S1 95.09(11) . .
O1 Nd1 Nd1 35.80(8) . 7_656
O1 Nd1 Nd1 34.78(8) 7_656 7_656
N1 Nd1 Nd1 108.27(10) . 7_656
N2 Nd1 Nd1 113.13(9) . 7_656
N3 Nd1 Nd1 80.11(10) . 7_656
N5 Nd1 Nd1 167.83(11) . 7_656
N4 Nd1 Nd1 110.21(10) . 7_656
S1 Nd1 Nd1 91.63(3) . 7_656
Nd1 O1 Nd1 109.42(13) . 7_656
Nd1 O1 H1 125.3 . .
Nd1 O1 H1 125.3 7_656 .
C1 N1 Nd1 115.1(3) . .
C1 N1 H1A 108.5 . .
Nd1 N1 H1A 108.5 . .
C1 N1 H1B 108.5 . .
Nd1 N1 H1B 108.5 . .
H1A N1 H1B 107.5 . .
C2 N2 C3 111.8(4) . .
C2 N2 Nd1 113.7(3) . .
C3 N2 Nd1 113.3(3) . .
C2 N2 H2 105.7 . .
C3 N2 H2 105.7 . .
Nd1 N2 H2 105.7 . .
C4 N3 C5 114.4(5) . .
C4 N3 Nd1 114.6(3) . .
C5 N3 Nd1 111.1(3) . .
C4 N3 H3 105.2 . .
C5 N3 H3 105.2 . .
Nd1 N3 H3 105.2 . .
C7 N4 C6 112.0(5) . .
C7 N4 Nd1 114.6(3) . .
C6 N4 Nd1 113.2(4) . .
C7 N4 H4 105.4 . .
C6 N4 H4 105.4 . .
Nd1 N4 H4 105.4 . .
C8B N5 C8A 40.1(11) . .
C8B N5 Nd1 112.2(9) . .
C8A N5 Nd1 113.9(4) . .
N1 C1 C2 110.4(4) . .
N1 C1 H1C 109.6 . .
C2 C1 H1C 109.6 . .
N1 C1 H1D 109.6 . .
C2 C1 H1D 109.6 . .
H1C C1 H1D 108.1 . .
N2 C2 C1 110.5(4) . .
N2 C2 H2A 109.6 . .
C1 C2 H2A 109.6 . .
N2 C2 H2B 109.6 . .
C1 C2 H2B 109.6 . .
H2A C2 H2B 108.1 . .
N2 C3 C4 109.4(5) . .
N2 C3 H3A 109.8 . .
C4 C3 H3A 109.8 . .
N2 C3 H3B 109.8 . .
C4 C3 H3B 109.8 . .
H3A C3 H3B 108.2 . .
N3 C4 C3 109.5(5) . .
N3 C4 H4A 109.8 . .
C3 C4 H4A 109.8 . .
N3 C4 H4B 109.8 . .
C3 C4 H4B 109.8 . .
H4A C4 H4B 108.2 . .
N3 C5 C6 110.6(5) . .
N3 C5 H5A 109.5 . .
C6 C5 H5A 109.5 . .
N3 C5 H5B 109.5 . .
C6 C5 H5B 109.5 . .
H5A C5 H5B 108.1 . .
N4 C6 C5 111.8(5) . .
N4 C6 H6A 109.3 . .
C5 C6 H6A 109.3 . .
N4 C6 H6B 109.3 . .
C5 C6 H6B 109.3 . .
H6A C6 H6B 107.9 . .
N4 C7 C8A 112.4(6) . .
N4 C7 C8B 118.2(9) . .
C8A C7 C8B 39.9(10) . .
C7 C8A N5 112.1(6) . .
N5 C8B C7 114.4(12) . .
H2D O2 H2D 0.0 . .

loop_
_geom_bond_atom_site_label_1
_geom_bond_atom_site_label_2
_geom_bond_distance
_geom_bond_site_symmetry_2
Sn1 S2 2.3305(14) .
Sn1 S1 2.3526(13) .
Sn1 S3 2.4426(14) 5_666
Sn1 S3 2.4445(13) .
S1 Nd1 2.8946(13) .
S3 Sn1 2.4426(14) 5_666
Nd1 O1 2.295(3) .
Nd1 O1 2.353(3) 7_656
Nd1 N1 2.636(4) .
Nd1 N2 2.637(4) .
Nd1 N3 2.642(4) .
Nd1 N5 2.653(4) .
Nd1 N4 2.670(4) .
Nd1 Nd1 3.7945(6) 7_656
O1 Nd1 2.353(3) 7_656
O1 H1 0.9500 .
N1 C1 1.473(7) .
N1 H1A 0.9200 .
N1 H1B 0.9200 .
N2 C2 1.462(7) .
N2 C3 1.469(7) .
N2 H2 0.9300 .
N3 C4 1.475(7) .
N3 C5 1.479(8) .
N3 H3 0.9300 .
N4 C7 1.466(7) .
N4 C6 1.482(8) .
N4 H4 0.9300 .
N5 C8B 1.443(14) .
N5 C8A 1.508(9) .
C1 C2 1.507(8) .
C1 H1C 0.9900 .
C1 H1D 0.9900 .
C2 H2A 0.9900 .
C2 H2B 0.9900 .
C3 C4 1.517(9) .
C3 H3A 0.9900 .
C3 H3B 0.9900 .
C4 H4A 0.9900 .
C4 H4B 0.9900 .
C5 C6 1.501(9) .
C5 H5A 0.9900 .
C5 H5B 0.9900 .
C6 H6A 0.9900 .
C6 H6B 0.9900 .
C7 C8A 1.473(10) .
C7 C8B 1.499(16) .
O2 H2D 0.8394 .
O2 H2D 0.8394 .

loop_
_geom_hbond_atom_site_label_D
_geom_hbond_atom_site_label_H
_geom_hbond_atom_site_label_A
_geom_hbond_distance_DH
_geom_hbond_distance_HA
_geom_hbond_distance_DA
_geom_hbond_angle_DHA
_geom_hbond_site_symmetry_A
O1 H1 S2 0.95 2.42 3.215(3) 141.3 7_656
N1 H1B S1 0.92 2.52 3.364(4) 152.5 2_655
N2 H2 S2 0.93 2.43 3.302(4) 156.8 6_565
N3 H3 S1 0.93 2.69 3.616(5) 173.1 7_656
N4 H4 S2 0.93 2.61 3.491(5) 157.8 .

loop_
_geom_torsion_atom_site_label_1
_geom_torsion_atom_site_label_2
_geom_torsion_atom_site_label_3
_geom_torsion_atom_site_label_4
_geom_torsion
_geom_torsion_site_symmetry_1
_geom_torsion_site_symmetry_2
_geom_torsion_site_symmetry_3
_geom_torsion_site_symmetry_4
S2 Sn1 S1 Nd1 -18.45(8) . . . .
S3 Sn1 S1 Nd1 -148.90(5) 5_666 . . .
S3 Sn1 S1 Nd1 109.62(6) . . . .
S2 Sn1 S3 Sn1 -118.43(5) . . . 5_666
S1 Sn1 S3 Sn1 111.44(5) . . . 5_666
S3 Sn1 S3 Sn1 0.0 5_666 . . 5_666
Sn1 S1 Nd1 O1 117.22(9) . . . .
Sn1 S1 Nd1 O1 48.44(9) . . . 7_656
Sn1 S1 Nd1 N1 -169.36(11) . . . .
Sn1 S1 Nd1 N2 -149.03(15) . . . .
Sn1 S1 Nd1 N3 12.4(3) . . . .
Sn1 S1 Nd1 N5 -91.88(12) . . . .
Sn1 S1 Nd1 N4 -28.27(11) . . . .
Sn1 S1 Nd1 Nd1 82.19(5) . . . 7_656
O1 Nd1 O1 Nd1 0.0 7_656 . . 7_656
N1 Nd1 O1 Nd1 -151.41(16) . . . 7_656
N2 Nd1 O1 Nd1 142.66(16) . . . 7_656
N3 Nd1 O1 Nd1 77.05(15) . . . 7_656
N5 Nd1 O1 Nd1 -161.4(2) . . . 7_656
N4 Nd1 O1 Nd1 33.3(3) . . . 7_656
S1 Nd1 O1 Nd1 -78.82(12) . . . 7_656
O1 Nd1 N1 C1 -101.9(3) . . . .
O1 Nd1 N1 C1 -143.2(3) 7_656 . . .
N2 Nd1 N1 C1 -11.3(3) . . . .
N3 Nd1 N1 C1 -26.9(4) . . . .
N5 Nd1 N1 C1 73.2(4) . . . .
N4 Nd1 N1 C1 73.6(4) . . . .
S1 Nd1 N1 C1 154.0(4) . . . .
Nd1 Nd1 N1 C1 -119.0(3) 7_656 . . .
O1 Nd1 N2 C2 59.0(3) . . . .
O1 Nd1 N2 C2 114.3(3) 7_656 . . .
N1 Nd1 N2 C2 -18.7(3) . . . .
N3 Nd1 N2 C2 148.1(4) . . . .
N5 Nd1 N2 C2 -97.1(3) . . . .
N4 Nd1 N2 C2 -157.6(3) . . . .
S1 Nd1 N2 C2 -40.4(4) . . . .
Nd1 Nd1 N2 C2 81.7(3) 7_656 . . .
O1 Nd1 N2 C3 -70.1(4) . . . .
O1 Nd1 N2 C3 -14.8(4) 7_656 . . .
N1 Nd1 N2 C3 -147.7(4) . . . .
N3 Nd1 N2 C3 19.0(4) . . . .
N5 Nd1 N2 C3 133.8(4) . . . .
N4 Nd1 N2 C3 73.3(4) . . . .
S1 Nd1 N2 C3 -169.5(3) . . . .
Nd1 Nd1 N2 C3 -47.4(4) 7_656 . . .
O1 Nd1 N3 C4 98.4(4) . . . .
O1 Nd1 N3 C4 169.1(4) 7_656 . . .
N1 Nd1 N3 C4 28.2(5) . . . .
N2 Nd1 N3 C4 12.6(4) . . . .
N5 Nd1 N3 C4 -56.3(4) . . . .
N4 Nd1 N3 C4 -108.9(4) . . . .
S1 Nd1 N3 C4 -154.0(3) . . . .
Nd1 Nd1 N3 C4 133.8(4) 7_656 . . .
O1 Nd1 N3 C5 -130.1(4) . . . .
O1 Nd1 N3 C5 -59.4(4) 7_656 . . .
N1 Nd1 N3 C5 159.7(4) . . . .
N2 Nd1 N3 C5 144.1(4) . . . .
N5 Nd1 N3 C5 75.2(4) . . . .
N4 Nd1 N3 C5 22.6(4) . . . .
S1 Nd1 N3 C5 -22.5(5) . . . .
Nd1 Nd1 N3 C5 -94.7(4) 7_656 . . .
O1 Nd1 N4 C7 -174.0(4) . . . .
O1 Nd1 N4 C7 -142.0(5) 7_656 . . .
N1 Nd1 N4 C7 13.2(6) . . . .
N2 Nd1 N4 C7 83.5(5) . . . .
N3 Nd1 N4 C7 137.1(5) . . . .
N5 Nd1 N4 C7 13.7(4) . . . .
S1 Nd1 N4 C7 -60.4(5) . . . .
Nd1 Nd1 N4 C7 -154.0(4) 7_656 . . .
O1 Nd1 N4 C6 55.9(5) . . . .
O1 Nd1 N4 C6 87.9(4) 7_656 . . .
N1 Nd1 N4 C6 -116.9(4) . . . .
N2 Nd1 N4 C6 -46.6(4) . . . .
N3 Nd1 N4 C6 7.0(4) . . . .
N5 Nd1 N4 C6 -116.4(4) . . . .
S1 Nd1 N4 C6 169.5(4) . . . .
Nd1 Nd1 N4 C6 75.9(4) 7_656 . . .
O1 Nd1 N5 C8B 159.5(12) . . . .
O1 Nd1 N5 C8B 5.2(12) 7_656 . . .
N1 Nd1 N5 C8B 149.5(12) . . . .
N2 Nd1 N5 C8B -143.2(12) . . . .
N3 Nd1 N5 C8B -83.4(12) . . . .
N4 Nd1 N5 C8B -30.2(12) . . . .
S1 Nd1 N5 C8B 71.2(12) . . . .
Nd1 Nd1 N5 C8B 41.9(14) 7_656 . . .
O1 Nd1 N5 C8A -156.7(5) . . . .
O1 Nd1 N5 C8A 49.0(6) 7_656 . . .
N1 Nd1 N5 C8A -166.8(5) . . . .
N2 Nd1 N5 C8A -99.5(5) . . . .
N3 Nd1 N5 C8A -39.6(5) . . . .
N4 Nd1 N5 C8A 13.5(5) . . . .
S1 Nd1 N5 C8A 115.0(5) . . . .
Nd1 Nd1 N5 C8A 85.7(7) 7_656 . . .
Nd1 N1 C1 C2 39.2(5) . . . .
C3 N2 C2 C1 176.3(5) . . . .
Nd1 N2 C2 C1 46.5(5) . . . .
N1 C1 C2 N2 -56.9(6) . . . .
C2 N2 C3 C4 -178.1(5) . . . .
Nd1 N2 C3 C4 -48.1(5) . . . .
C5 N3 C4 C3 -171.7(5) . . . .
Nd1 N3 C4 C3 -41.8(6) . . . .
N2 C3 C4 N3 59.7(6) . . . .
C4 N3 C5 C6 80.6(6) . . . .
Nd1 N3 C5 C6 -51.0(6) . . . .
C7 N4 C6 C5 -167.4(6) . . . .
Nd1 N4 C6 C5 -36.0(7) . . . .
N3 C5 C6 N4 59.2(7) . . . .
C6 N4 C7 C8A 90.2(7) . . . .
Nd1 N4 C7 C8A -40.5(8) . . . .
C6 N4 C7 C8B 134.0(13) . . . .
Nd1 N4 C7 C8B 3.4(14) . . . .
N4 C7 C8A N5 53.9(10) . . . .
C8B C7 C8A N5 -53.8(12) . . . .
C8B N5 C8A C7 56.5(12) . . . .
Nd1 N5 C8A C7 -40.1(9) . . . .
C8A N5 C8B C7 -56.5(14) . . . .
Nd1 N5 C8B C7 45(2) . . . .
N4 C7 C8B N5 -33(2) . . . .
C8A C7 C8B N5 59.1(14) . . . .
